data_1001557
loop_
_publ_author_name
'Barbey, L'
'Nguyen, N'
'Raveau, B'

_publ_section_title
;
Nd~2~BaCuO~5~-type structure: nickel in square planar coordination and
copper mixed valency
;
_journal_coden_ASTM JSSCBI
_journal_name_full 'Journal of Solid State Chemistry'
_journal_page_first 156
_journal_page_last 163
_journal_paper_doi 10.1006/jssc.1993.1018
_journal_volume 102
_journal_year 1993
_chemical_formula_structural '(Nd1.6 Sr0.4) Ba Cu O5'
_chemical_formula_sum 'Ba Cu Nd1.6 O5 Sr0.4'
_chemical_name_systematic
;
Neodymium strontium barium copper oxide (1.6/0.4/1/1/5)
;
_space_group_IT_number 127
_symmetry_cell_setting tetragonal
_symmetry_Int_Tables_number 127
_symmetry_space_group_name_Hall '-P 4 2ab'
_symmetry_space_group_name_H-M 'P 4/m b m'
_cell_angle_alpha 90
_cell_angle_beta 90
_cell_angle_gamma 90
_cell_formula_units_Z 2
_cell_length_a 6.7226(5)
_cell_length_b 6.7226(5)
_cell_length_c 5.7932(5)
_cell_volume 261.8
_refine_ls_R_factor_all 0.061
_cod_original_formula_sum 'Ba Cu Nd1.6 O5 Sr.4'
_cod_database_code 1001557

loop_
_symmetry_equiv_pos_as_xyz
x,y,z
-x,-y,z
1/2+x,1/2-y,z
1/2-x,1/2+y,z
-y,x,z
y,-x,z
1/2+y,1/2+x,z
1/2-y,1/2-x,z
-x,-y,-z
x,y,-z
1/2-x,1/2+y,-z
1/2+x,1/2-y,-z
y,-x,-z
-y,x,-z
1/2-y,1/2-x,-z
1/2+y,1/2+x,-z

loop_
_atom_site_label
_atom_site_type_symbol
_atom_site_symmetry_multiplicity
_atom_site_Wyckoff_symbol
_atom_site_fract_x
_atom_site_fract_y
_atom_site_fract_z
_atom_site_occupancy
_atom_site_attached_hydrogens
_atom_site_calc_flag
Ba1 Ba2+ 2 b 0.5 0.5 0.5 1. 0 d
Nd1 Nd3+ 4 g 0.1737(1) 0.6737(1) 0. 0.8 0 d
Sr1 Sr2+ 4 g 0.1737(1) 0.6737(1) 0. 0.2 0 d
Cu1 Cu2+ 2 c 0.5 0. 0.5 1. 0 d
O1 O2- 2 a 0. 0. 0. 1. 0 d
O2 O2- 8 k 0.3686(15) 0.8686(15) 0.2623(20) 1. 0 d

loop_
_atom_type_symbol
_atom_type_oxidation_number
Ba2+ 2.000
Nd3+ 3.000
Sr2+ 2.000
Cu2+ 2.400
O2- -2.000
